data_1551783
loop_
_publ_author_name
'CUI, Zining'
'MA, Yongqiang'
'LING, Yun'
'YANG, Xinling'

_publ_section_title
;
 Crystal Structure of
 Hexa-\m2-chloro-\m4-oxo-tetrakis[(1,4-dioxane-\kO4)copper(II)]
;
_journal_name_full 'X-ray Structure Analysis Online'
_journal_page_first 79
_journal_paper_doi 10.2116/xraystruct.25.79
_journal_volume 25
_journal_year 2009
_chemical_formula_sum 'C19 H46 Cl6 Cu4 O13'
_chemical_formula_weight 949.42
_space_group_IT_number 14
_space_group_name_Hall '-P 2yn'
_space_group_name_H-M_alt 'P 1 21/n 1'
_symmetry_cell_setting monoclinic
_symmetry_space_group_name_Hall '-P 2yn'
_symmetry_space_group_name_H-M 'P 1 21/n 1'
_atom_sites_solution_hydrogens 'geom or difmap'
_atom_sites_solution_primary direct
_atom_sites_solution_secondary difmap
_audit_creation_method SHELXL-97
_cell_angle_alpha 90.00
_cell_angle_beta 103.72(3)
_cell_angle_gamma 90.00
_cell_formula_units_Z 4
_cell_length_a 13.542(3)
_cell_length_b 12.700(3)
_cell_length_c 22.049(4)
_cell_measurement_reflns_used 17473
_cell_measurement_temperature 293(2)
_cell_measurement_theta_max 25.03
_cell_measurement_theta_min 2.27
_cell_volume 3683.9(14)
_computing_cell_refinement Rapid-AUTO
_computing_data_collection 'Rapid-AUTO (Rigaku,2000)'
_computing_data_reduction 'CrystalStructure (Rigaku/MSC,2000)'
_computing_molecular_graphics 'Siemens SHELXTL V4.2,(Sheldrick,1990)'
_computing_publication_material SHELXL-97,(Sheldrick,1997)
_computing_structure_refinement SHELXL-97,(Sheldrick,1997)
_computing_structure_solution SHELXS-97,(Sheldrick,1997)
_diffrn_ambient_temperature 293(2)
_diffrn_detector_area_resol_mean 10.00
_diffrn_measured_fraction_theta_full 0.988
_diffrn_measured_fraction_theta_max 0.988
_diffrn_measurement_device_type 'Rigaku RAXIS RAPID IP'
_diffrn_measurement_method \W
_diffrn_radiation_monochromator graphite
_diffrn_radiation_source 'fine-focus sealed tube'
_diffrn_radiation_type MoK\a
_diffrn_radiation_wavelength 0.71073
_diffrn_reflns_av_R_equivalents 0.0626
_diffrn_reflns_av_sigmaI/netI 0.1373
_diffrn_reflns_limit_h_max 16
_diffrn_reflns_limit_h_min -16
_diffrn_reflns_limit_k_max 15
_diffrn_reflns_limit_k_min -15
_diffrn_reflns_limit_l_max 25
_diffrn_reflns_limit_l_min -26
_diffrn_reflns_number 17473
_diffrn_reflns_theta_full 25.03
_diffrn_reflns_theta_max 25.03
_diffrn_reflns_theta_min 2.27
_diffrn_standards_decay_% 0
_diffrn_standards_interval_count 0
_diffrn_standards_interval_time 0
_diffrn_standards_number 0
_exptl_absorpt_coefficient_mu 2.764
_exptl_absorpt_correction_T_max 0.802
_exptl_absorpt_correction_T_min 0.436
_exptl_absorpt_correction_type empirical
_exptl_absorpt_process_details
; 
                                  HIGASHI, T. (1995). Abscor-Empirical
                                  Absorption Correction based on Fourier
                                  Series Approximation.
                                  Rigaku Corporation,Tokyo,Japan.
;
_exptl_crystal_colour blue
_exptl_crystal_density_diffrn 1.712
_exptl_crystal_density_method 'not measured'
_exptl_crystal_description block
_exptl_crystal_F_000 1928
_exptl_crystal_size_max 0.30
_exptl_crystal_size_mid 0.30
_exptl_crystal_size_min 0.08
_refine_diff_density_max 0.647
_refine_diff_density_min -0.673
_refine_diff_density_rms 0.114
_refine_ls_extinction_coef 0.00127(8)
_refine_ls_extinction_expression Fc^*^=kFc[1+0.001xFc^2^\l^3^/sin(2\q)]^-1/4^
_refine_ls_extinction_method SHELXL
_refine_ls_goodness_of_fit_ref 0.990
_refine_ls_hydrogen_treatment mixed
_refine_ls_matrix_type full
_refine_ls_number_parameters 383
_refine_ls_number_reflns 6428
_refine_ls_number_restraints 0
_refine_ls_restrained_S_all 0.990
_refine_ls_R_factor_all 0.1328
_refine_ls_R_factor_gt 0.0566
_refine_ls_shift/su_max 0.000
_refine_ls_shift/su_mean 0.000
_refine_ls_structure_factor_coef Fsqd
_refine_ls_weighting_details 'calc w=1/[\s^2^(Fo^2^)+(0.0250P)^2^+0.0000P] where P=(Fo^2^+2Fc^2^)/3'
_refine_ls_weighting_scheme calc
_refine_ls_wR_factor_gt 0.0902
_refine_ls_wR_factor_ref 0.1008
_reflns_number_gt 3091
_reflns_number_total 6428
_reflns_threshold_expression >2sigma(I)
_cod_data_source_file 25_79_1.cif
_cod_data_source_block a
_cod_original_cell_volume 3683.6(13)
_cod_original_sg_symbol_H-M P2(1)/n
_cod_database_code 1551783

loop_
_symmetry_equiv_pos_as_xyz
'x, y, z'
'-x+1/2, y+1/2, -z+1/2'
'-x, -y, -z'
'x-1/2, -y-1/2, z-1/2'

loop_
_atom_site_label
_atom_site_type_symbol
_atom_site_fract_x
_atom_site_fract_y
_atom_site_fract_z
_atom_site_U_iso_or_equiv
_atom_site_adp_type
_atom_site_occupancy
_atom_site_symmetry_multiplicity
_atom_site_calc_flag
_atom_site_refinement_flags
Cu1 Cu 0.34087(7) 0.31627(7) 0.04691(4) 0.0334(3) Uani 1 1 d .
Cu2 Cu 0.17817(7) 0.14048(8) 0.03827(4) 0.0352(3) Uani 1 1 d .
Cu3 Cu 0.14509(7) 0.32573(7) -0.05936(4) 0.0343(3) Uani 1 1 d .
Cu4 Cu 0.30597(7) 0.15309(7) -0.06148(4) 0.0338(3) Uani 1 1 d .
Cl1 Cl 0.27041(15) 0.23306(16) 0.12831(8) 0.0385(5) Uani 1 1 d .
Cl2 Cl 0.01893(16) 0.22458(17) -0.01990(9) 0.0474(6) Uani 1 1 d .
Cl3 Cl 0.20781(18) 0.25747(17) -0.14549(9) 0.0490(6) Uani 1 1 d .
Cl4 Cl 0.46003(15) 0.23835(17) -0.00384(9) 0.0460(6) Uani 1 1 d .
Cl5 Cl 0.23925(18) 0.46507(14) 0.00310(11) 0.0545(7) Uani 1 1 d .
Cl6 Cl 0.2414(2) 0.00124(15) -0.01672(10) 0.0501(6) Uani 1 1 d .
O1 O 0.2414(4) 0.2335(3) -0.00861(19) 0.0257(11) Uani 1 1 d .
O2 O 0.4409(5) 0.3997(5) 0.1086(2) 0.0626(19) Uani 1 1 d .
O3 O 0.6473(4) 0.4607(5) 0.1701(3) 0.0533(17) Uani 1 1 d .
O4 O 0.1138(5) 0.0375(5) 0.0861(3) 0.073(2) Uani 1 1 d .
O5 O 0.0724(5) -0.0471(5) 0.1987(2) 0.0612(18) Uani 1 1 d .
O6 O 0.0512(4) 0.4264(5) -0.1152(3) 0.0590(18) Uani 1 1 d .
O7 O -0.1390(4) 0.5178(5) -0.1777(3) 0.0564(17) Uani 1 1 d .
O8 O 0.3717(5) 0.0770(5) -0.1196(3) 0.0640(19) Uani 1 1 d .
O9 O 0.4359(5) -0.0995(4) -0.1828(2) 0.0572(18) Uani 1 1 d .
O10 O 0.8206(5) 0.3876(6) 0.1437(3) 0.085(2) Uani 1 1 d .
H10 H 0.8827 0.3936 0.1533 0.128 Uiso 1 1 calc R
O11 O 0.3321(8) -0.2606(7) 0.1444(5) 0.157(4) Uani 1 1 d .
H11 H 0.3874 -0.2896 0.1565 0.236 Uiso 1 1 calc R
O12 O 0.4668(10) 0.2153(8) -0.1942(6) 0.190(5) Uani 1 1 d .
H12 H 0.5095 0.1695 -0.1943 0.284 Uiso 1 1 calc R
OW O -0.3356(5) 0.4659(5) -0.1867(3) 0.0713(19) Uani 1 1 d .
HWA H -0.3671 0.4251 -0.1622 0.100 Uiso 1 1 d .
HWB H -0.2802 0.5172 -0.1714 0.100 Uiso 1 1 d .
C1 C 0.5028(6) 0.4741(6) 0.0792(4) 0.045(2) Uani 1 1 d .
H1A H 0.4579 0.5235 0.0525 0.054 Uiso 1 1 calc R
H1B H 0.5389 0.4346 0.0536 0.054 Uiso 1 1 calc R
C2 C 0.5785(7) 0.5341(6) 0.1289(4) 0.057(3) Uani 1 1 d .
H2A H 0.6178 0.5813 0.1092 0.069 Uiso 1 1 calc R
H2B H 0.5424 0.5762 0.1534 0.069 Uiso 1 1 calc R
C3 C 0.5901(7) 0.3939(7) 0.1990(4) 0.060(3) Uani 1 1 d .
H3A H 0.5549 0.4358 0.2240 0.072 Uiso 1 1 calc R
H3B H 0.6358 0.3465 0.2268 0.072 Uiso 1 1 calc R
C4 C 0.5132(6) 0.3298(6) 0.1526(4) 0.048(2) Uani 1 1 d .
H4A H 0.5483 0.2846 0.1291 0.057 Uiso 1 1 calc R
H4B H 0.4755 0.2852 0.1749 0.057 Uiso 1 1 calc R
C5 C 0.1914(6) -0.0189(6) 0.1362(4) 0.047(2) Uani 1 1 d .
H5A H 0.2391 -0.0556 0.1171 0.056 Uiso 1 1 calc R
H5B H 0.2292 0.0326 0.1651 0.056 Uiso 1 1 calc R
C6 C 0.1432(8) -0.0957(6) 0.1712(4) 0.058(3) Uani 1 1 d .
H6A H 0.1096 -0.1502 0.1428 0.070 Uiso 1 1 calc R
H6B H 0.1953 -0.1289 0.2033 0.070 Uiso 1 1 calc R
C7 C -0.0060(7) 0.0006(7) 0.1505(4) 0.063(3) Uani 1 1 d .
H7A H -0.0567 0.0320 0.1695 0.076 Uiso 1 1 calc R
H7B H -0.0392 -0.0536 0.1219 0.076 Uiso 1 1 calc R
C8 C 0.0357(6) 0.0840(7) 0.1145(4) 0.047(2) Uani 1 1 d .
H8A H -0.0189 0.1130 0.0822 0.056 Uiso 1 1 calc R
H8B H 0.0653 0.1407 0.1424 0.056 Uiso 1 1 calc R
C9 C -0.0092(6) 0.4943(7) -0.0826(4) 0.048(2) Uani 1 1 d .
H9A H -0.0538 0.4505 -0.0647 0.058 Uiso 1 1 calc R
H9B H 0.0363 0.5314 -0.0487 0.058 Uiso 1 1 calc R
C10 C -0.0712(7) 0.5719(7) -0.1260(4) 0.062(3) Uani 1 1 d .
H10A H -0.1108 0.6141 -0.1037 0.075 Uiso 1 1 calc R
H10B H -0.0267 0.6188 -0.1419 0.075 Uiso 1 1 calc R
C11 C -0.0844(7) 0.4548(8) -0.2103(4) 0.065(3) Uani 1 1 d .
H11A H -0.0410 0.4992 -0.2287 0.078 Uiso 1 1 calc R
H11B H -0.1315 0.4189 -0.2439 0.078 Uiso 1 1 calc R
C12 C -0.0209(6) 0.3757(6) -0.1690(3) 0.048(2) Uani 1 1 d .
H12A H 0.0172 0.3351 -0.1930 0.058 Uiso 1 1 calc R
H12B H -0.0647 0.3276 -0.1534 0.058 Uiso 1 1 calc R
C13 C 0.4597(6) 0.0073(6) -0.0895(3) 0.047(2) Uani 1 1 d .
H13A H 0.5096 0.0478 -0.0598 0.057 Uiso 1 1 calc R
H13B H 0.4360 -0.0495 -0.0672 0.057 Uiso 1 1 calc R
C14 C 0.5073(7) -0.0372(7) -0.1383(4) 0.057(3) Uani 1 1 d .
H14A H 0.5322 0.0199 -0.1598 0.068 Uiso 1 1 calc R
H14B H 0.5648 -0.0806 -0.1185 0.068 Uiso 1 1 calc R
C15 C 0.3495(7) -0.0364(6) -0.2139(4) 0.055(3) Uani 1 1 d .
H15A H 0.3014 -0.0799 -0.2430 0.066 Uiso 1 1 calc R
H15B H 0.3720 0.0196 -0.2374 0.066 Uiso 1 1 calc R
C16 C 0.2987(6) 0.0101(6) -0.1667(3) 0.041(2) Uani 1 1 d .
H16A H 0.2726 -0.0461 -0.1451 0.050 Uiso 1 1 calc R
H16B H 0.2416 0.0530 -0.1879 0.050 Uiso 1 1 calc R
C17 C 0.7932(9) 0.3046(8) 0.1005(5) 0.115(5) Uani 1 1 d .
H17A H 0.8451 0.2953 0.0779 0.172 Uiso 1 1 calc R
H17B H 0.7300 0.3211 0.0717 0.172 Uiso 1 1 calc R
H17C H 0.7858 0.2408 0.1224 0.172 Uiso 1 1 calc R
C18 C 0.3006(13) -0.2652(10) 0.0750(6) 0.167(7) Uani 1 1 d .
H18A H 0.2979 -0.1952 0.0583 0.251 Uiso 1 1 calc R
H18B H 0.2347 -0.2972 0.0624 0.251 Uiso 1 1 calc R
H18C H 0.3489 -0.3062 0.0595 0.251 Uiso 1 1 calc R
C19 C 0.446(2) 0.2649(14) -0.2490(7) 0.35(2) Uani 1 1 d .
H19A H 0.3830 0.2389 -0.2744 0.520 Uiso 1 1 calc R
H19B H 0.4996 0.2526 -0.2698 0.520 Uiso 1 1 calc R
H19C H 0.4400 0.3391 -0.2423 0.520 Uiso 1 1 calc R

loop_
_atom_site_aniso_label
_atom_site_aniso_U_11
_atom_site_aniso_U_22
_atom_site_aniso_U_33
_atom_site_aniso_U_23
_atom_site_aniso_U_13
_atom_site_aniso_U_12
Cu1 0.0325(6) 0.0358(6) 0.0303(5) -0.0010(4) 0.0044(5) 0.0018(5)
Cu2 0.0364(6) 0.0368(6) 0.0339(5) 0.0018(5) 0.0111(5) -0.0010(5)
Cu3 0.0329(6) 0.0357(6) 0.0321(5) 0.0017(5) 0.0035(5) 0.0087(5)
Cu4 0.0376(6) 0.0337(6) 0.0315(5) -0.0013(4) 0.0106(5) 0.0060(5)
Cl1 0.0422(13) 0.0442(13) 0.0301(11) -0.0005(9) 0.0109(10) -0.0032(10)
Cl2 0.0317(13) 0.0625(15) 0.0469(13) 0.0161(11) 0.0072(10) 0.0030(11)
Cl3 0.0602(16) 0.0554(15) 0.0311(11) 0.0066(10) 0.0104(11) 0.0239(12)
Cl4 0.0315(13) 0.0576(15) 0.0499(13) -0.0144(11) 0.0113(11) 0.0016(11)
Cl5 0.0527(15) 0.0344(11) 0.0638(16) -0.0031(11) -0.0113(12) 0.0089(12)
Cl6 0.0756(16) 0.0330(11) 0.0515(13) -0.0014(10) 0.0346(13) 0.0035(12)
O1 0.028(3) 0.030(2) 0.017(2) -0.001(2) 0.001(2) 0.002(3)
O2 0.064(5) 0.067(5) 0.051(4) 0.005(3) 0.001(3) -0.013(4)
O3 0.034(4) 0.065(4) 0.061(4) -0.002(3) 0.011(3) -0.017(3)
O4 0.070(5) 0.079(5) 0.072(5) 0.009(4) 0.024(4) -0.011(4)
O5 0.060(5) 0.090(5) 0.035(4) 0.019(3) 0.015(3) -0.003(4)
O6 0.055(4) 0.066(4) 0.051(4) -0.008(3) 0.002(3) 0.018(4)
O7 0.033(4) 0.083(5) 0.053(4) 0.008(4) 0.011(3) 0.022(4)
O8 0.056(4) 0.078(5) 0.055(4) -0.014(3) 0.009(3) 0.028(4)
O9 0.071(5) 0.054(4) 0.047(4) -0.008(3) 0.015(3) 0.038(4)
O10 0.053(5) 0.109(6) 0.099(6) -0.010(5) 0.027(4) -0.012(4)
O11 0.199(11) 0.110(8) 0.172(9) -0.001(7) 0.063(9) 0.044(7)
O12 0.241(14) 0.133(10) 0.241(13) 0.010(9) 0.149(11) -0.027(9)
OW 0.063(5) 0.084(5) 0.073(5) 0.002(4) 0.029(4) -0.014(4)
C1 0.046(6) 0.037(5) 0.058(6) 0.012(4) 0.023(5) -0.010(5)
C2 0.063(7) 0.037(6) 0.068(6) -0.009(5) 0.008(6) -0.011(5)
C3 0.053(7) 0.074(7) 0.042(5) 0.010(5) -0.008(5) 0.003(6)
C4 0.042(6) 0.044(6) 0.052(5) 0.017(5) 0.000(5) 0.009(5)
C5 0.051(6) 0.048(6) 0.041(5) 0.017(4) 0.009(5) 0.007(5)
C6 0.080(8) 0.037(6) 0.056(6) 0.015(5) 0.014(6) -0.003(5)
C7 0.049(6) 0.085(8) 0.055(6) 0.010(6) 0.012(5) -0.011(6)
C8 0.032(5) 0.065(6) 0.052(6) 0.018(5) 0.027(4) 0.012(5)
C9 0.038(6) 0.063(6) 0.043(5) -0.011(5) 0.010(4) 0.016(5)
C10 0.053(7) 0.070(7) 0.063(6) 0.016(6) 0.011(5) 0.036(6)
C11 0.056(7) 0.101(8) 0.029(5) 0.005(5) -0.007(5) 0.019(6)
C12 0.052(6) 0.059(6) 0.031(5) -0.014(4) 0.002(4) 0.001(5)
C13 0.044(6) 0.056(6) 0.040(5) -0.005(4) 0.004(4) 0.029(5)
C14 0.061(7) 0.069(7) 0.040(5) -0.009(5) 0.009(5) 0.038(6)
C15 0.065(7) 0.051(6) 0.045(5) -0.022(5) 0.004(5) 0.026(5)
C16 0.056(6) 0.035(5) 0.031(5) -0.006(4) 0.003(4) 0.004(4)
C17 0.099(11) 0.085(10) 0.154(13) -0.015(9) 0.019(9) -0.001(8)
C18 0.27(2) 0.132(13) 0.136(13) 0.001(11) 0.117(14) 0.061(14)
C19 0.78(6) 0.156(19) 0.066(11) -0.002(11) 0.03(2) -0.14(3)

loop_
_atom_type_symbol
_atom_type_description
_atom_type_scat_dispersion_real
_atom_type_scat_dispersion_imag
_atom_type_scat_source
C C 0.0033 0.0016 'International Tables Vol C Tables 4.2.6.8 and 6.1.1.4'
H H 0.0000 0.0000 'International Tables Vol C Tables 4.2.6.8 and 6.1.1.4'
O O 0.0106 0.0060 'International Tables Vol C Tables 4.2.6.8 and 6.1.1.4'
Cl Cl 0.1484 0.1585 'International Tables Vol C Tables 4.2.6.8 and 6.1.1.4'
Cu Cu 0.3201 1.2651 'International Tables Vol C Tables 4.2.6.8 and 6.1.1.4'

loop_
_geom_angle_atom_site_label_1
_geom_angle_atom_site_label_2
_geom_angle_atom_site_label_3
_geom_angle
O1 Cu1 O2 176.7(2)
O1 Cu1 Cl4 85.64(16)
O2 Cu1 Cl4 96.6(2)
O1 Cu1 Cl5 85.71(14)
O2 Cu1 Cl5 95.08(19)
Cl4 Cu1 Cl5 121.64(9)
O1 Cu1 Cl1 83.93(15)
O2 Cu1 Cl1 92.79(18)
Cl4 Cu1 Cl1 125.88(8)
Cl5 Cu1 Cl1 110.29(9)
O1 Cu2 O4 177.7(2)
O1 Cu2 Cl1 86.10(13)
O4 Cu2 Cl1 95.23(19)
O1 Cu2 Cl6 85.58(14)
O4 Cu2 Cl6 92.1(2)
Cl1 Cu2 Cl6 126.88(9)
O1 Cu2 Cl2 84.22(15)
O4 Cu2 Cl2 96.9(2)
Cl1 Cu2 Cl2 115.97(8)
Cl6 Cu2 Cl2 115.18(8)
O1 Cu3 O6 176.2(2)
O1 Cu3 Cl5 85.42(14)
O6 Cu3 Cl5 93.16(18)
O1 Cu3 Cl3 85.53(15)
O6 Cu3 Cl3 92.04(18)
Cl5 Cu3 Cl3 118.34(10)
O1 Cu3 Cl2 84.66(16)
O6 Cu3 Cl2 99.1(2)
Cl5 Cu3 Cl2 119.95(9)
Cl3 Cu3 Cl2 119.63(9)
O1 Cu4 O8 176.6(2)
O1 Cu4 Cl3 85.75(13)
O8 Cu4 Cl3 91.24(18)
O1 Cu4 Cl6 85.14(15)
O8 Cu4 Cl6 97.8(2)
Cl3 Cu4 Cl6 124.44(10)
O1 Cu4 Cl4 84.45(15)
O8 Cu4 Cl4 95.41(19)
Cl3 Cu4 Cl4 114.02(9)
Cl6 Cu4 Cl4 119.38(9)
Cu2 Cl1 Cu1 79.75(6)
Cu3 Cl2 Cu2 79.37(7)
Cu4 Cl3 Cu3 79.96(7)
Cu1 Cl4 Cu4 80.64(7)
Cu1 Cl5 Cu3 80.06(7)
Cu2 Cl6 Cu4 80.02(7)
Cu2 O1 Cu3 111.6(3)
Cu2 O1 Cu1 109.5(2)
Cu3 O1 Cu1 108.6(2)
Cu2 O1 Cu4 109.3(2)
Cu3 O1 Cu4 108.6(2)
Cu1 O1 Cu4 109.3(3)
C4 O2 C1 107.8(6)
C4 O2 Cu1 111.3(5)
C1 O2 Cu1 113.5(4)
C3 O3 C2 109.2(6)
C8 O4 C5 108.9(6)
C8 O4 Cu2 114.0(5)
C5 O4 Cu2 112.3(5)
C6 O5 C7 109.1(6)
C9 O6 C12 107.6(6)
C9 O6 Cu3 114.4(4)
C12 O6 Cu3 114.4(5)
C11 O7 C10 111.2(6)
C13 O8 C16 107.0(6)
C13 O8 Cu4 115.6(4)
C16 O8 Cu4 113.4(5)
C14 O9 C15 110.8(6)
C17 O10 H10 109.5
C18 O11 H11 109.5
C19 O12 H12 109.5
HWA OW HWB 126.0(6)
O2 C1 C2 110.7(7)
O2 C1 H1A 109.5
C2 C1 H1A 109.5
O2 C1 H1B 109.5
C2 C1 H1B 109.5
H1A C1 H1B 108.1
O3 C2 C1 110.4(7)
O3 C2 H2A 109.6
C1 C2 H2A 109.6
O3 C2 H2B 109.6
C1 C2 H2B 109.6
H2A C2 H2B 108.1
O3 C3 C4 112.6(7)
O3 C3 H3A 109.1
C4 C3 H3A 109.1
O3 C3 H3B 109.1
C4 C3 H3B 109.1
H3A C3 H3B 107.8
O2 C4 C3 111.0(7)
O2 C4 H4A 109.4
C3 C4 H4A 109.4
O2 C4 H4B 109.4
C3 C4 H4B 109.4
H4A C4 H4B 108.0
C6 C5 O4 112.0(7)
C6 C5 H5A 109.2
O4 C5 H5A 109.2
C6 C5 H5B 109.2
O4 C5 H5B 109.2
H5A C5 H5B 107.9
O5 C6 C5 111.5(7)
O5 C6 H6A 109.3
C5 C6 H6A 109.3
O5 C6 H6B 109.3
C5 C6 H6B 109.3
H6A C6 H6B 108.0
O5 C7 C8 112.2(7)
O5 C7 H7A 109.2
C8 C7 H7A 109.2
O5 C7 H7B 109.2
C8 C7 H7B 109.2
H7A C7 H7B 107.9
O4 C8 C7 109.7(7)
O4 C8 H8A 109.7
C7 C8 H8A 109.7
O4 C8 H8B 109.7
C7 C8 H8B 109.7
H8A C8 H8B 108.2
C10 C9 O6 111.3(7)
C10 C9 H9A 109.4
O6 C9 H9A 109.4
C10 C9 H9B 109.4
O6 C9 H9B 109.4
H9A C9 H9B 108.0
O7 C10 C9 110.2(7)
O7 C10 H10A 109.6
C9 C10 H10A 109.6
O7 C10 H10B 109.6
C9 C10 H10B 109.6
H10A C10 H10B 108.1
O7 C11 C12 111.8(7)
O7 C11 H11A 109.2
C12 C11 H11A 109.2
O7 C11 H11B 109.2
C12 C11 H11B 109.2
H11A C11 H11B 107.9
C11 C12 O6 111.7(7)
C11 C12 H12A 109.3
O6 C12 H12A 109.3
C11 C12 H12B 109.3
O6 C12 H12B 109.3
H12A C12 H12B 107.9
C14 C13 O8 109.7(6)
C14 C13 H13A 109.7
O8 C13 H13A 109.7
C14 C13 H13B 109.7
O8 C13 H13B 109.7
H13A C13 H13B 108.2
O9 C14 C13 111.4(7)
O9 C14 H14A 109.3
C13 C14 H14A 109.3
O9 C14 H14B 109.3
C13 C14 H14B 109.3
H14A C14 H14B 108.0
O9 C15 C16 109.9(6)
O9 C15 H15A 109.7
C16 C15 H15A 109.7
O9 C15 H15B 109.7
C16 C15 H15B 109.7
H15A C15 H15B 108.2
C15 C16 O8 111.4(7)
C15 C16 H16A 109.3
O8 C16 H16A 109.3
C15 C16 H16B 109.3
O8 C16 H16B 109.3
H16A C16 H16B 108.0
O10 C17 H17A 109.5
O10 C17 H17B 109.5
H17A C17 H17B 109.5
O10 C17 H17C 109.5
H17A C17 H17C 109.5
H17B C17 H17C 109.5
O11 C18 H18A 109.5
O11 C18 H18B 109.5
H18A C18 H18B 109.5
O11 C18 H18C 109.5
H18A C18 H18C 109.5
H18B C18 H18C 109.5
O12 C19 H19A 109.5
O12 C19 H19B 109.5
H19A C19 H19B 109.5
O12 C19 H19C 109.5
H19A C19 H19C 109.5
H19B C19 H19C 109.5

loop_
_geom_bond_atom_site_label_1
_geom_bond_atom_site_label_2
_geom_bond_distance
Cu1 O1 1.907(4)
Cu1 O2 1.984(6)
Cu1 Cl4 2.386(2)
Cu1 Cl5 2.401(2)
Cu1 Cl1 2.462(2)
Cu2 O1 1.901(5)
Cu2 O4 2.005(6)
Cu2 Cl1 2.389(2)
Cu2 Cl6 2.413(2)
Cu2 Cl2 2.475(2)
Cu3 O1 1.906(4)
Cu3 O6 2.006(6)
Cu3 Cl5 2.413(2)
Cu3 Cl3 2.417(2)
Cu3 Cl2 2.456(2)
Cu4 O1 1.911(5)
Cu4 O8 1.977(6)
Cu4 Cl3 2.406(2)
Cu4 Cl6 2.422(2)
Cu4 Cl4 2.425(2)
O2 C4 1.495(8)
O2 C1 1.508(9)
O3 C3 1.399(10)
O3 C2 1.469(9)
O4 C8 1.474(9)
O4 C5 1.512(8)
O5 C6 1.394(10)
O5 C7 1.444(9)
O6 C9 1.488(9)
O6 C12 1.492(8)
O7 C11 1.398(10)
O7 C10 1.456(9)
O8 C13 1.506(8)
O8 C16 1.513(8)
O9 C14 1.440(9)
O9 C15 1.450(9)
O10 C17 1.411(10)
O10 H10 0.8200
O11 C18 1.489(13)
O11 H11 0.8200
O12 C19 1.332(14)
O12 H12 0.8200
OW HWA 0.923(6)
OW HWB 0.990(6)
C1 C2 1.515(10)
C1 H1A 0.9700
C1 H1B 0.9700
C2 H2A 0.9700
C2 H2B 0.9700
C3 C4 1.513(10)
C3 H3A 0.9700
C3 H3B 0.9700
C4 H4A 0.9700
C4 H4B 0.9700
C5 C6 1.488(10)
C5 H5A 0.9700
C5 H5B 0.9700
C6 H6A 0.9700
C6 H6B 0.9700
C7 C8 1.512(10)
C7 H7A 0.9700
C7 H7B 0.9700
C8 H8A 0.9700
C8 H8B 0.9700
C9 C10 1.487(10)
C9 H9A 0.9700
C9 H9B 0.9700
C10 H10A 0.9700
C10 H10B 0.9700
C11 C12 1.486(10)
C11 H11A 0.9700
C11 H11B 0.9700
C12 H12A 0.9700
C12 H12B 0.9700
C13 C14 1.489(10)
C13 H13A 0.9700
C13 H13B 0.9700
C14 H14A 0.9700
C14 H14B 0.9700
C15 C16 1.499(10)
C15 H15A 0.9700
C15 H15B 0.9700
C16 H16A 0.9700
C16 H16B 0.9700
C17 H17A 0.9600
C17 H17B 0.9600
C17 H17C 0.9600
C18 H18A 0.9600
C18 H18B 0.9600
C18 H18C 0.9600
C19 H19A 0.9600
C19 H19B 0.9600
C19 H19C 0.9600

loop_
_geom_hbond_atom_site_label_D
_geom_hbond_atom_site_label_H
_geom_hbond_atom_site_label_A
_geom_hbond_distance_DH
_geom_hbond_distance_HA
_geom_hbond_distance_DA
_geom_hbond_angle_DHA
_geom_hbond_site_symmetry_A
O10 H10 O6 0.82 2.66 3.082(10) 113.4 3_665
O11 H11 O12 0.82 2.17 2.745(16) 127.4 3_655
OW HWA O11 0.923(6) 2.157(8) 2.765(10) 122.5(5) 3
OW HWB O7 0.990(6) 1.951(6) 2.704(8) 130.9(4) .
